data_7063055
loop_
_publ_author_name
'Sinha, Nitish Kumar'
'Khan, Hilal Ahmad'
'Sivasankar, Chinnappan'
'Thirupathi, Natesan'

_publ_section_title
;
 Guanidine-centred reactivity of CNN Pd(ii) pincer complexes including
 carboxylate-assisted N--H activation and --CH2-- \\rightarrow --C(O)--
 oxygenation
;
_journal_issue 13
_journal_name_full 'New Journal of Chemistry'
_journal_page_first 5710
_journal_page_last 5720
_journal_paper_doi 10.1039/D3NJ05516G
_journal_volume 48
_journal_year 2024
_chemical_formula_moiety 'C23 H18 F6 N4 O2 Pd'
_chemical_formula_sum 'C23 H18 F6 N4 O2 Pd'
_chemical_formula_weight 602.81
_space_group_crystal_system monoclinic
_space_group_IT_number 14
_space_group_name_Hall '-P 2ybc'
_space_group_name_H-M_alt 'P 1 21/c 1'
_atom_sites_solution_hydrogens geom
_audit_creation_date 2021-08-06
_audit_creation_method
;
Olex2 1.3
(compiled 2020.11.12 svn.r5f609507 for OlexSys, GUI svn.r6272)
;
_audit_update_record
;
2023-09-24 deposited with the CCDC.	2024-02-23 downloaded from the CCDC.
;
_cell_angle_alpha 90
_cell_angle_beta 93.317(2)
_cell_angle_gamma 90
_cell_formula_units_Z 8
_cell_length_a 14.2253(3)
_cell_length_b 19.3693(3)
_cell_length_c 17.4110(3)
_cell_measurement_reflns_used 6644
_cell_measurement_temperature 293(2)
_cell_measurement_theta_max 23.5360
_cell_measurement_theta_min 3.5370
_cell_volume 4789.29(15)
_computing_cell_refinement 'CrysAlisPro 1.171.38.46 (Rigaku OD, 2015)'
_computing_data_collection 'CrysAlisPro 1.171.38.46 (Rigaku OD, 2015)'
_computing_data_reduction 'CrysAlisPro 1.171.38.46 (Rigaku OD, 2015)'
_computing_molecular_graphics 'Olex2 1.3 (Dolomanov et al., 2009)'
_computing_publication_material 'Olex2 1.3 (Dolomanov et al., 2009)'
_computing_structure_refinement 'SHELXL 2016/4 (Sheldrick, 2015)'
_computing_structure_solution 'ShelXT (Sheldrick, 2015)'
_diffrn_ambient_temperature 293(2)
_diffrn_measured_fraction_theta_full 0.998
_diffrn_measured_fraction_theta_max 0.998
_diffrn_measurement_device_type 'Xcalibur, Sapphire3'
_diffrn_measurement_method 'four-circle diffractometer'
_diffrn_radiation_type MoK\a
_diffrn_radiation_wavelength 0.71073
_diffrn_reflns_av_R_equivalents 0.0621
_diffrn_reflns_av_unetI/netI 0.0463
_diffrn_reflns_Laue_measured_fraction_full 0.998
_diffrn_reflns_Laue_measured_fraction_max 0.998
_diffrn_reflns_limit_h_max 17
_diffrn_reflns_limit_h_min -17
_diffrn_reflns_limit_k_max 24
_diffrn_reflns_limit_k_min -24
_diffrn_reflns_limit_l_max 21
_diffrn_reflns_limit_l_min -21
_diffrn_reflns_number 67124
_diffrn_reflns_point_group_measured_fraction_full 0.998
_diffrn_reflns_point_group_measured_fraction_max 0.998
_diffrn_reflns_theta_full 25.242
_diffrn_reflns_theta_max 26.372
_diffrn_reflns_theta_min 3.332
_diffrn_source 'fine-focus sealed X-ray tube'
_exptl_absorpt_coefficient_mu 0.850
_exptl_absorpt_correction_T_max 1.00000
_exptl_absorpt_correction_T_min 0.63412
_exptl_absorpt_correction_type multi-scan
_exptl_absorpt_process_details
;
CrysAlisPro 1.171.38.46 (Rigaku Oxford Diffraction, 2015)
Empirical absorption correction using spherical harmonics,
 implemented in SCALE3 ABSPACK scaling algorithm.
;
_exptl_crystal_density_diffrn 1.672
_exptl_crystal_density_method 'not measured'
_exptl_crystal_description Block
_exptl_crystal_F_000 2400
_exptl_crystal_size_max 0.02
_exptl_crystal_size_mid 0.01
_exptl_crystal_size_min 0.005
_refine_diff_density_max 0.590
_refine_diff_density_min -0.822
_refine_diff_density_rms 0.070
_refine_ls_extinction_method none
_refine_ls_goodness_of_fit_ref 1.022
_refine_ls_hydrogen_treatment constr
_refine_ls_matrix_type full
_refine_ls_number_parameters 651
_refine_ls_number_reflns 9772
_refine_ls_number_restraints 0
_refine_ls_restrained_S_all 1.022
_refine_ls_R_factor_all 0.0801
_refine_ls_R_factor_gt 0.0492
_refine_ls_shift/su_max 0.001
_refine_ls_shift/su_mean 0.000
_refine_ls_structure_factor_coef Fsqd
_refine_ls_weighting_details 'w=1/[\s^2^(Fo^2^)+(0.0377P)^2^+5.6529P] where P=(Fo^2^+2Fc^2^)/3'
_refine_ls_weighting_scheme calc
_refine_ls_wR_factor_gt 0.1001
_refine_ls_wR_factor_ref 0.1146
_reflns_Friedel_coverage 0.000
_reflns_number_gt 6788
_reflns_number_total 9772
_reflns_threshold_expression 'I > 2\s(I)'
_cod_data_source_file d3nj05516g3.cif
_cod_data_source_block Complex-7
_cod_depositor_comments
;
Adding full bibliography for 7063048--7063056.cif.

2024-10-30
Z value and formula fixed to values more according to usual
chemical conventions.                 miguel
;
_cod_original_formula_sum 'C46 H36 F12 N8 O4 Pd2'
_cod_original_formula_weight 1205.63
_cod_original_formula_moiety '2(C23 H18 F6 N4 O2 Pd)'
_cod_original_formula_units_Z 4
_cod_database_code 7063055
_shelx_shelxl_version_number 2016/4
_shelx_space_group_comment
;
The symmetry employed for this shelxl refinement is uniquely defined
by the following loop, which should always be used as a source of
symmetry information in preference to the above space-group names.
They are only intended as comments.
;
_olex2_refinement_description
;
1.a Secondary CH2 refined with riding coordinates:
 C16(H16A,H16B), C39(H39A,H39B)
1.b Aromatic/amide H refined with riding coordinates:
 N1(H1), N2(H2), C4(H4), C5(H5), C6(H6), C10(H10), C11(H11), C12(H12),
 C13(H13), C18(H18), C19(H19), C20(H20), C21(H21), N5(H5A), N6(H6A), C27(H27),
 C28(H28), C29(H29), C33(H33), C34(H34), C35(H35), C36(H36), C41(H41), C42(H42),
  C43(H43), C44(H44)
1.c Idealised Me refined as rotating group:
 C23(H23A,H23B,H23C), C46(H46A,H46B,H46C)
;
_olex2_submission_special_instructions 'No special instructions were received'

loop_
_space_group_symop_operation_xyz
'x, y, z'
'-x, y+1/2, -z+1/2'
'-x, -y, -z'
'x, -y-1/2, z-1/2'

loop_
_atom_site_label
_atom_site_type_symbol
_atom_site_fract_x
_atom_site_fract_y
_atom_site_fract_z
_atom_site_U_iso_or_equiv
_atom_site_adp_type
_atom_site_occupancy
_atom_site_site_symmetry_order
_atom_site_calc_flag
_atom_site_refinement_flags_posn
_atom_site_refinement_flags_adp
_atom_site_refinement_flags_occupancy
_atom_site_disorder_assembly
_atom_site_disorder_group
Pd1 Pd 0.81041(2) 0.40497(2) 0.57503(2) 0.05481(12) Uani 1 1 d . . . . .
F1 F 1.1816(2) 0.3870(2) 0.8705(2) 0.1318(16) Uani 1 1 d . . . . .
F2 F 1.1321(2) 0.4792(2) 0.8169(2) 0.1041(11) Uani 1 1 d . . . . .
F3 F 1.0838(2) 0.38328(18) 0.77468(18) 0.0940(10) Uani 1 1 d . . . . .
F4 F 0.8361(3) 0.27208(18) 0.8754(2) 0.1047(11) Uani 1 1 d . . . . .
F5 F 0.8766(3) 0.16919(17) 0.8476(2) 0.1164(13) Uani 1 1 d . . . . .
F6 F 0.9706(3) 0.25350(18) 0.8326(2) 0.1039(12) Uani 1 1 d . . . . .
O1 O 0.7423(3) 0.3653(2) 0.47862(19) 0.0842(12) Uani 1 1 d . . . . .
O2 O 0.6004(2) 0.40339(18) 0.50118(19) 0.0686(9) Uani 1 1 d . . . . .
N1 N 0.8617(3) 0.36673(19) 0.7542(2) 0.0547(9) Uani 1 1 d . . . . .
H1 H 0.861443 0.359963 0.803027 0.066 Uiso 1 1 calc R U . . .
N2 N 0.9223(2) 0.47261(17) 0.79114(18) 0.0487(9) Uani 1 1 d . . . . .
H2 H 0.935028 0.514889 0.780774 0.058 Uiso 1 1 calc R U . . .
N3 N 0.8784(2) 0.45198(18) 0.66254(18) 0.0445(8) Uani 1 1 d . . . . .
N4 N 0.8442(3) 0.4966(2) 0.5199(2) 0.0625(11) Uani 1 1 d . . . . .
C1 C 0.8862(3) 0.4314(2) 0.7333(2) 0.0450(10) Uani 1 1 d . . . . .
C2 C 0.8365(3) 0.3091(2) 0.7086(3) 0.0542(11) Uani 1 1 d . . . . .
C3 C 0.8073(3) 0.3162(2) 0.6309(3) 0.0570(12) Uani 1 1 d . . . . .
C4 C 0.7827(4) 0.2555(3) 0.5910(4) 0.0828(17) Uani 1 1 d . . . . .
H4 H 0.765043 0.257818 0.538762 0.099 Uiso 1 1 calc R U . . .
C5 C 0.7841(5) 0.1922(3) 0.6277(5) 0.100(2) Uani 1 1 d . . . . .
H5 H 0.763960 0.153048 0.600490 0.120 Uiso 1 1 calc R U . . .
C6 C 0.8139(4) 0.1864(3) 0.7015(4) 0.0907(19) Uani 1 1 d . . . . .
H6 H 0.815772 0.143258 0.724939 0.109 Uiso 1 1 calc R U . . .
C7 C 0.8418(3) 0.2441(3) 0.7433(3) 0.0669(14) Uani 1 1 d . . . . .
C8 C 0.8796(5) 0.2346(3) 0.8232(4) 0.0818(17) Uani 1 1 d . . . . .
C9 C 0.9400(3) 0.4489(2) 0.8679(2) 0.0459(10) Uani 1 1 d . . . . .
C10 C 0.8719(3) 0.4559(3) 0.9196(3) 0.0597(12) Uani 1 1 d . . . . .
H10 H 0.814032 0.475184 0.903982 0.072 Uiso 1 1 calc R U . . .
C11 C 0.8882(4) 0.4345(3) 0.9946(3) 0.0689(14) Uani 1 1 d . . . . .
H11 H 0.841138 0.439459 1.029146 0.083 Uiso 1 1 calc R U . . .
C12 C 0.9722(4) 0.4063(3) 1.0188(3) 0.0692(14) Uani 1 1 d . . . . .
H12 H 0.982777 0.391689 1.069478 0.083 Uiso 1 1 calc R U . . .
C13 C 1.0409(4) 0.3997(3) 0.9676(3) 0.0655(14) Uani 1 1 d . . . . .
H13 H 1.098455 0.380417 0.983881 0.079 Uiso 1 1 calc R U . . .
C14 C 1.0265(3) 0.4212(2) 0.8922(2) 0.0517(11) Uani 1 1 d . . . . .
C15 C 1.1056(4) 0.4180(3) 0.8390(3) 0.0742(15) Uani 1 1 d . . . . .
C16 C 0.9136(3) 0.5209(2) 0.6466(2) 0.0503(11) Uani 1 1 d . . . . .
H16A H 0.979801 0.523587 0.663104 0.060 Uiso 1 1 calc R U . . .
H16B H 0.879925 0.554624 0.675617 0.060 Uiso 1 1 calc R U . . .
C17 C 0.9015(3) 0.5377(3) 0.5620(3) 0.0572(12) Uani 1 1 d . . . . .
C18 C 0.9484(4) 0.5925(3) 0.5313(3) 0.0718(15) Uani 1 1 d . . . . .
H18 H 0.988555 0.619890 0.562370 0.086 Uiso 1 1 calc R U . . .
C19 C 0.9349(5) 0.6058(3) 0.4540(4) 0.0874(19) Uani 1 1 d . . . . .
H19 H 0.966522 0.642019 0.431760 0.105 Uiso 1 1 calc R U . . .
C20 C 0.8746(5) 0.5653(4) 0.4104(3) 0.092(2) Uani 1 1 d . . . . .
H20 H 0.862945 0.574754 0.358326 0.110 Uiso 1 1 calc R U . . .
C21 C 0.8312(4) 0.5107(3) 0.4434(3) 0.0797(17) Uani 1 1 d . . . . .
H21 H 0.791718 0.482367 0.412788 0.096 Uiso 1 1 calc R U . . .
C22 C 0.6556(4) 0.3726(3) 0.4626(3) 0.0597(12) Uani 1 1 d . . . . .
C23 C 0.6192(4) 0.3409(3) 0.3869(3) 0.100(2) Uani 1 1 d . . . . .
H23A H 0.651176 0.361318 0.345449 0.150 Uiso 1 1 calc R U . . .
H23B H 0.552774 0.349307 0.379351 0.150 Uiso 1 1 calc R U . . .
H23C H 0.630587 0.292070 0.387953 0.150 Uiso 1 1 calc R U . . .
Pd2 Pd 0.71115(2) 0.60000(2) 0.73874(2) 0.04773(11) Uani 1 1 d . . . . .
F7 F 0.5803(3) 0.3720(2) 0.9948(2) 0.1229(14) Uani 1 1 d . . . . .
F8 F 0.5045(3) 0.3790(2) 0.8883(2) 0.1185(14) Uani 1 1 d . . . . .
F9 F 0.6443(3) 0.34627(19) 0.8908(3) 0.1312(15) Uani 1 1 d . . . . .
F10 F 0.2970(3) 0.4325(4) 0.7329(3) 0.192(2) Uani 1 1 d . . . . .
F11 F 0.4264(3) 0.4825(3) 0.7606(3) 0.1453(18) Uani 1 1 d . . . . .
F12 F 0.3759(3) 0.4701(3) 0.6466(3) 0.1555(19) Uani 1 1 d . . . . .
O3 O 0.7867(2) 0.67784(15) 0.7915(2) 0.0673(9) Uani 1 1 d . . . . .
O4 O 0.9178(2) 0.61751(17) 0.8038(2) 0.0681(9) Uani 1 1 d . . . . .
N5 N 0.6248(2) 0.45057(18) 0.7762(2) 0.0509(9) Uani 1 1 d . . . . .
H5A H 0.623650 0.406758 0.784138 0.061 Uiso 1 1 calc R U . . .
N6 N 0.5690(2) 0.42365(18) 0.6538(2) 0.0513(9) Uani 1 1 d . . . . .
H6A H 0.571643 0.429867 0.605099 0.062 Uiso 1 1 calc R U . . .
N7 N 0.6382(2) 0.53085(17) 0.6783(2) 0.0463(8) Uani 1 1 d . . . . .
N8 N 0.7197(3) 0.64504(18) 0.6296(2) 0.0533(9) Uani 1 1 d . . . . .
C24 C 0.6114(3) 0.4707(2) 0.7016(3) 0.0470(10) Uani 1 1 d . . . . .
C25 C 0.6402(3) 0.4919(2) 0.8423(3) 0.0529(11) Uani 1 1 d . . . . .
C26 C 0.6773(3) 0.5585(2) 0.8369(3) 0.0521(11) Uani 1 1 d . . . . .
C27 C 0.6854(4) 0.5972(3) 0.9045(3) 0.0660(13) Uani 1 1 d . . . . .
H27 H 0.707311 0.642300 0.902195 0.079 Uiso 1 1 calc R U . . .
C28 C 0.6622(4) 0.5710(3) 0.9745(3) 0.0773(16) Uani 1 1 d . . . . .
H28 H 0.667711 0.598622 1.018179 0.093 Uiso 1 1 calc R U . . .
C29 C 0.6312(4) 0.5047(3) 0.9797(3) 0.0784(16) Uani 1 1 d . . . . .
H29 H 0.617597 0.486600 1.027224 0.094 Uiso 1 1 calc R U . . .
C30 C 0.6200(3) 0.4645(3) 0.9143(3) 0.0611(13) Uani 1 1 d . . . . .
C31 C 0.5889(5) 0.3918(4) 0.9229(4) 0.0848(17) Uani 1 1 d . . . . .
C32 C 0.5206(3) 0.3649(3) 0.6789(3) 0.0592(12) Uani 1 1 d . . . . .
C33 C 0.5608(4) 0.3013(3) 0.6711(4) 0.0857(18) Uani 1 1 d . . . . .
H33 H 0.619046 0.297633 0.649854 0.103 Uiso 1 1 calc R U . . .
C34 C 0.5155(7) 0.2424(4) 0.6947(5) 0.128(3) Uani 1 1 d . . . . .
H34 H 0.543119 0.199299 0.689564 0.154 Uiso 1 1 calc R U . . .
C35 C 0.4299(8) 0.2483(5) 0.7254(5) 0.143(5) Uani 1 1 d . . . . .
H35 H 0.399078 0.208849 0.741183 0.172 Uiso 1 1 calc R U . . .
C36 C 0.3894(5) 0.3106(5) 0.7332(4) 0.120(3) Uani 1 1 d . . . . .
H36 H 0.331465 0.313743 0.755108 0.144 Uiso 1 1 calc R U . . .
C37 C 0.4333(4) 0.3702(3) 0.7090(3) 0.0766(16) Uani 1 1 d . . . . .
C38 C 0.3850(4) 0.4374(5) 0.7157(5) 0.110(3) Uani 1 1 d . . . . .
C39 C 0.6176(3) 0.5488(2) 0.5969(2) 0.0537(11) Uani 1 1 d . . . . .
H39A H 0.549994 0.551805 0.586699 0.064 Uiso 1 1 calc R U . . .
H39B H 0.641008 0.512504 0.564680 0.064 Uiso 1 1 calc R U . . .
C40 C 0.6612(3) 0.6153(2) 0.5763(3) 0.0551(12) Uani 1 1 d . . . . .
C41 C 0.6442(4) 0.6440(3) 0.5048(3) 0.0839(17) Uani 1 1 d . . . . .
H41 H 0.602702 0.622975 0.468746 0.101 Uiso 1 1 calc R U . . .
C42 C 0.6890(5) 0.7035(3) 0.4873(4) 0.105(2) Uani 1 1 d . . . . .
H42 H 0.678182 0.723371 0.439006 0.126 Uiso 1 1 calc R U . . .
C43 C 0.7496(5) 0.7342(3) 0.5401(4) 0.094(2) Uani 1 1 d . . . . .
H43 H 0.781048 0.774601 0.528363 0.113 Uiso 1 1 calc R U . . .
C44 C 0.7631(4) 0.7042(2) 0.6107(3) 0.0699(14) Uani 1 1 d . . . . .
H44 H 0.803657 0.725371 0.647376 0.084 Uiso 1 1 calc R U . . .
C45 C 0.8723(4) 0.6693(2) 0.8115(3) 0.0531(11) Uani 1 1 d . . . . .
C46 C 0.9194(4) 0.7329(2) 0.8481(3) 0.0744(15) Uani 1 1 d . . . . .
H46A H 0.899522 0.773297 0.819713 0.112 Uiso 1 1 calc R U . . .
H46B H 0.986561 0.728276 0.847456 0.112 Uiso 1 1 calc R U . . .
H46C H 0.901860 0.737126 0.900348 0.112 Uiso 1 1 calc R U . . .

loop_
_atom_site_aniso_label
_atom_site_aniso_U_11
_atom_site_aniso_U_22
_atom_site_aniso_U_33
_atom_site_aniso_U_23
_atom_site_aniso_U_13
_atom_site_aniso_U_12
Pd1 0.0470(2) 0.0759(3) 0.0406(2) -0.01287(18) -0.00598(15) 0.01291(17)
F1 0.076(2) 0.226(5) 0.094(3) 0.029(3) 0.014(2) 0.073(3)
F2 0.095(3) 0.108(3) 0.113(3) -0.003(2) 0.045(2) -0.016(2)
F3 0.101(2) 0.116(3) 0.067(2) -0.0228(19) 0.0215(18) 0.016(2)
F4 0.143(3) 0.091(2) 0.082(2) 0.016(2) 0.028(2) 0.004(2)
F5 0.146(3) 0.071(2) 0.132(3) 0.036(2) 0.010(3) 0.004(2)
F6 0.090(3) 0.112(3) 0.107(3) 0.034(2) -0.018(2) -0.007(2)
O1 0.067(2) 0.128(3) 0.056(2) -0.040(2) -0.0156(18) 0.022(2)
O2 0.062(2) 0.086(3) 0.057(2) -0.0227(19) -0.0019(17) 0.0046(18)
N1 0.065(2) 0.053(2) 0.045(2) -0.0001(18) -0.0054(18) -0.0012(19)
N2 0.064(2) 0.043(2) 0.0374(19) 0.0005(16) -0.0091(17) 0.0006(17)
N3 0.047(2) 0.053(2) 0.0323(18) -0.0039(16) -0.0063(15) 0.0063(16)
N4 0.052(2) 0.096(3) 0.039(2) -0.001(2) -0.0016(18) 0.023(2)
C1 0.036(2) 0.052(3) 0.047(3) -0.003(2) -0.0019(19) 0.0071(19)
C2 0.047(3) 0.053(3) 0.063(3) -0.011(2) 0.006(2) 0.003(2)
C3 0.049(3) 0.057(3) 0.065(3) -0.020(2) 0.003(2) 0.005(2)
C4 0.082(4) 0.085(4) 0.080(4) -0.030(3) -0.006(3) 0.006(3)
C5 0.114(5) 0.064(4) 0.121(6) -0.039(4) 0.001(5) 0.003(4)
C6 0.101(5) 0.055(4) 0.116(6) -0.007(4) 0.004(4) 0.001(3)
C7 0.058(3) 0.056(3) 0.088(4) -0.003(3) 0.011(3) 0.003(2)
C8 0.086(4) 0.063(4) 0.097(5) 0.018(3) 0.012(4) 0.005(3)
C9 0.053(3) 0.050(2) 0.034(2) -0.0019(19) -0.0047(19) 0.004(2)
C10 0.052(3) 0.077(3) 0.050(3) 0.004(2) -0.003(2) 0.008(2)
C11 0.071(4) 0.083(4) 0.053(3) 0.000(3) 0.011(3) -0.003(3)
C12 0.089(4) 0.078(4) 0.040(3) 0.011(3) -0.006(3) 0.005(3)
C13 0.065(3) 0.077(4) 0.053(3) 0.007(3) -0.009(3) 0.021(3)
C14 0.051(3) 0.063(3) 0.040(2) 0.000(2) -0.001(2) 0.006(2)
C15 0.066(4) 0.093(4) 0.063(4) 0.003(3) 0.000(3) 0.020(3)
C16 0.056(3) 0.052(3) 0.043(2) 0.003(2) 0.001(2) 0.011(2)
C17 0.054(3) 0.071(3) 0.047(3) 0.010(2) 0.005(2) 0.025(2)
C18 0.072(4) 0.079(4) 0.065(3) 0.020(3) 0.004(3) 0.017(3)
C19 0.094(5) 0.097(5) 0.073(4) 0.039(4) 0.024(4) 0.038(4)
C20 0.090(5) 0.141(6) 0.046(3) 0.035(4) 0.009(3) 0.042(4)
C21 0.070(4) 0.131(5) 0.038(3) 0.011(3) -0.004(3) 0.034(4)
C22 0.067(3) 0.065(3) 0.045(3) -0.011(2) -0.008(3) 0.000(3)
C23 0.093(4) 0.129(5) 0.074(4) -0.048(4) -0.026(3) 0.017(4)
Pd2 0.0442(2) 0.03975(19) 0.0584(2) -0.00961(16) -0.00429(16) 0.00323(14)
F7 0.165(4) 0.133(3) 0.069(2) 0.031(2) 0.002(2) -0.033(3)
F8 0.117(3) 0.140(3) 0.097(3) 0.019(2) -0.007(2) -0.063(3)
F9 0.166(4) 0.077(2) 0.157(4) 0.023(3) 0.063(3) 0.012(3)
F10 0.060(3) 0.322(7) 0.196(5) 0.000(5) 0.040(3) 0.020(3)
F11 0.097(3) 0.177(4) 0.160(4) -0.063(4) -0.018(3) 0.055(3)
F12 0.135(4) 0.194(5) 0.137(4) 0.017(4) 0.007(3) 0.072(3)
O3 0.065(2) 0.0481(19) 0.086(2) -0.0160(17) -0.0155(19) -0.0011(16)
O4 0.070(2) 0.052(2) 0.080(2) -0.0139(18) -0.0149(18) 0.0055(17)
N5 0.057(2) 0.043(2) 0.053(2) -0.0038(18) -0.0022(18) -0.0022(17)
N6 0.056(2) 0.052(2) 0.047(2) -0.0053(17) 0.0053(17) -0.0166(18)
N7 0.044(2) 0.041(2) 0.054(2) -0.0041(17) -0.0005(17) -0.0031(16)
N8 0.054(2) 0.044(2) 0.062(2) -0.0047(18) 0.0024(19) -0.0012(17)
C24 0.036(2) 0.051(3) 0.054(3) -0.011(2) 0.009(2) 0.0004(19)
C25 0.039(2) 0.066(3) 0.053(3) -0.006(2) -0.001(2) 0.008(2)
C26 0.042(2) 0.053(3) 0.059(3) -0.015(2) -0.009(2) 0.010(2)
C27 0.069(3) 0.065(3) 0.063(3) -0.011(3) -0.001(3) 0.006(3)
C28 0.077(4) 0.094(4) 0.060(4) -0.026(3) -0.001(3) 0.002(3)
C29 0.074(4) 0.110(5) 0.051(3) -0.004(3) 0.008(3) -0.001(3)
C30 0.047(3) 0.074(3) 0.062(3) 0.004(3) 0.002(2) 0.002(2)
C31 0.086(4) 0.097(5) 0.072(4) 0.006(4) 0.008(3) -0.010(4)
C32 0.056(3) 0.065(3) 0.057(3) -0.004(2) 0.002(2) -0.023(2)
C33 0.093(4) 0.055(3) 0.110(5) -0.003(3) 0.008(4) -0.020(3)
C34 0.168(8) 0.071(5) 0.142(7) 0.012(4) -0.025(6) -0.046(5)
C35 0.177(10) 0.136(8) 0.112(7) 0.032(6) -0.030(7) -0.109(8)
C36 0.085(5) 0.186(9) 0.090(5) 0.026(6) 0.002(4) -0.078(6)
C37 0.055(3) 0.111(5) 0.063(3) 0.008(3) 0.002(3) -0.027(3)
C38 0.049(4) 0.186(9) 0.095(6) -0.006(6) 0.005(4) 0.015(5)
C39 0.054(3) 0.054(3) 0.052(3) -0.008(2) 0.001(2) -0.006(2)
C40 0.056(3) 0.050(3) 0.059(3) -0.007(2) 0.001(2) -0.001(2)
C41 0.108(5) 0.074(4) 0.068(4) 0.009(3) -0.017(3) -0.022(3)
C42 0.155(7) 0.086(4) 0.072(4) 0.015(4) -0.017(4) -0.036(5)
C43 0.135(6) 0.061(4) 0.087(4) 0.011(3) 0.008(4) -0.031(4)
C44 0.084(4) 0.046(3) 0.080(4) -0.004(3) 0.000(3) -0.010(3)
C45 0.066(3) 0.046(3) 0.046(3) -0.001(2) -0.006(2) -0.002(2)
C46 0.092(4) 0.053(3) 0.076(4) -0.011(3) -0.009(3) -0.012(3)

loop_
_atom_type_symbol
_atom_type_description
_atom_type_scat_dispersion_real
_atom_type_scat_dispersion_imag
_atom_type_scat_source
C C 0.0033 0.0016 'International Tables Vol C Tables 4.2.6.8 and 6.1.1.4'
H H 0.0000 0.0000 'International Tables Vol C Tables 4.2.6.8 and 6.1.1.4'
F F 0.0171 0.0103 'International Tables Vol C Tables 4.2.6.8 and 6.1.1.4'
N N 0.0061 0.0033 'International Tables Vol C Tables 4.2.6.8 and 6.1.1.4'
O O 0.0106 0.0060 'International Tables Vol C Tables 4.2.6.8 and 6.1.1.4'
Pd Pd -0.9988 1.0072 'International Tables Vol C Tables 4.2.6.8 and 6.1.1.4'

loop_
_geom_angle_atom_site_label_1
_geom_angle_atom_site_label_2
_geom_angle_atom_site_label_3
_geom_angle
_geom_angle_site_symmetry_1
_geom_angle_site_symmetry_3
_geom_angle_publ_flag
O1 Pd1 N4 93.08(17) . . ?
N3 Pd1 O1 174.28(16) . . ?
N3 Pd1 N4 81.21(15) . . ?
C3 Pd1 O1 93.08(18) . . ?
C3 Pd1 N3 92.59(16) . . ?
C3 Pd1 N4 168.00(16) . . ?
C22 O1 Pd1 123.6(3) . . ?
C1 N1 H1 115.0 . . ?
C1 N1 C2 130.1(4) . . ?
C2 N1 H1 115.0 . . ?
C1 N2 H2 118.5 . . ?
C1 N2 C9 122.9(4) . . ?
C9 N2 H2 118.5 . . ?
C1 N3 Pd1 127.1(3) . . ?
C1 N3 C16 116.9(3) . . ?
C16 N3 Pd1 115.6(3) . . ?
C17 N4 Pd1 114.0(3) . . ?
C17 N4 C21 117.6(5) . . ?
C21 N4 Pd1 126.7(4) . . ?
N1 C1 N2 115.8(4) . . ?
N3 C1 N1 122.1(4) . . ?
N3 C1 N2 122.1(4) . . ?
C3 C2 N1 121.4(4) . . ?
C7 C2 N1 117.8(4) . . ?
C7 C2 C3 120.8(4) . . ?
C2 C3 Pd1 123.2(3) . . ?
C2 C3 C4 116.7(5) . . ?
C4 C3 Pd1 119.9(4) . . ?
C3 C4 H4 119.4 . . ?
C5 C4 C3 121.3(6) . . ?
C5 C4 H4 119.4 . . ?
C4 C5 H5 119.5 . . ?
C6 C5 C4 121.0(6) . . ?
C6 C5 H5 119.5 . . ?
C5 C6 H6 119.8 . . ?
C5 C6 C7 120.4(6) . . ?
C7 C6 H6 119.8 . . ?
C2 C7 C8 121.9(5) . . ?
C6 C7 C2 119.7(5) . . ?
C6 C7 C8 118.4(5) . . ?
F4 C8 F6 104.4(5) . . ?
F4 C8 C7 114.5(5) . . ?
F5 C8 F4 105.8(5) . . ?
F5 C8 F6 105.5(5) . . ?
F5 C8 C7 113.7(5) . . ?
F6 C8 C7 112.2(5) . . ?
C10 C9 N2 119.6(4) . . ?
C10 C9 C14 119.2(4) . . ?
C14 C9 N2 121.2(4) . . ?
C9 C10 H10 119.7 . . ?
C9 C10 C11 120.5(4) . . ?
C11 C10 H10 119.7 . . ?
C10 C11 H11 119.6 . . ?
C12 C11 C10 120.8(5) . . ?
C12 C11 H11 119.6 . . ?
C11 C12 H12 120.5 . . ?
C11 C12 C13 119.0(5) . . ?
C13 C12 H12 120.5 . . ?
C12 C13 H13 119.3 . . ?
C12 C13 C14 121.4(4) . . ?
C14 C13 H13 119.3 . . ?
C9 C14 C15 120.7(4) . . ?
C13 C14 C9 119.1(4) . . ?
C13 C14 C15 120.1(4) . . ?
F1 C15 C14 112.6(5) . . ?
F2 C15 F1 106.8(5) . . ?
F2 C15 F3 105.6(5) . . ?
F2 C15 C14 112.6(5) . . ?
F3 C15 F1 105.3(5) . . ?
F3 C15 C14 113.3(5) . . ?
N3 C16 H16A 109.4 . . ?
N3 C16 H16B 109.4 . . ?
N3 C16 C17 111.3(4) . . ?
H16A C16 H16B 108.0 . . ?
C17 C16 H16A 109.4 . . ?
C17 C16 H16B 109.4 . . ?
N4 C17 C16 116.1(4) . . ?
N4 C17 C18 122.9(5) . . ?
C18 C17 C16 121.0(5) . . ?
C17 C18 H18 120.6 . . ?
C19 C18 C17 118.8(6) . . ?
C19 C18 H18 120.6 . . ?
C18 C19 H19 120.4 . . ?
C20 C19 C18 119.1(6) . . ?
C20 C19 H19 120.4 . . ?
C19 C20 H20 120.1 . . ?
C19 C20 C21 119.7(5) . . ?
C21 C20 H20 120.1 . . ?
N4 C21 C20 121.8(6) . . ?
N4 C21 H21 119.1 . . ?
C20 C21 H21 119.1 . . ?
O1 C22 C23 115.3(5) . . ?
O2 C22 O1 126.0(4) . . ?
O2 C22 C23 118.6(5) . . ?
C22 C23 H23A 109.5 . . ?
C22 C23 H23B 109.5 . . ?
C22 C23 H23C 109.5 . . ?
H23A C23 H23B 109.5 . . ?
H23A C23 H23C 109.5 . . ?
H23B C23 H23C 109.5 . . ?
O3 Pd2 N8 92.51(14) . . ?
N7 Pd2 O3 174.11(15) . . ?
N7 Pd2 N8 81.66(14) . . ?
N7 Pd2 C26 92.19(16) . . ?
C26 Pd2 O3 93.42(16) . . ?
C26 Pd2 N8 169.20(15) . . ?
C45 O3 Pd2 120.2(3) . . ?
C24 N5 H5A 115.7 . . ?
C24 N5 C25 128.6(4) . . ?
C25 N5 H5A 115.7 . . ?
C24 N6 H6A 117.9 . . ?
C24 N6 C32 124.1(4) . . ?
C32 N6 H6A 117.9 . . ?
C24 N7 Pd2 126.9(3) . . ?
C24 N7 C39 117.9(3) . . ?
C39 N7 Pd2 115.1(3) . . ?
C40 N8 Pd2 112.5(3) . . ?
C40 N8 C44 118.0(4) . . ?
C44 N8 Pd2 128.6(3) . . ?
N6 C24 N5 115.2(4) . . ?
N7 C24 N5 121.9(4) . . ?
N7 C24 N6 122.8(4) . . ?
C26 C25 N5 120.7(4) . . ?
C26 C25 C30 120.4(4) . . ?
C30 C25 N5 118.9(4) . . ?
C25 C26 Pd2 123.1(3) . . ?
C27 C26 Pd2 120.0(4) . . ?
C27 C26 C25 116.9(5) . . ?
C26 C27 H27 118.8 . . ?
C28 C27 C26 122.5(5) . . ?
C28 C27 H27 118.8 . . ?
C27 C28 H28 120.0 . . ?
C29 C28 C27 120.0(5) . . ?
C29 C28 H28 120.0 . . ?
C28 C29 H29 120.0 . . ?
C28 C29 C30 120.0(5) . . ?
C30 C29 H29 120.0 . . ?
C25 C30 C31 121.7(5) . . ?
C29 C30 C25 120.1(5) . . ?
C29 C30 C31 118.2(5) . . ?
F7 C31 F8 104.0(5) . . ?
F7 C31 F9 107.2(6) . . ?
F7 C31 C30 114.5(5) . . ?
F8 C31 C30 113.3(5) . . ?
F9 C31 F8 103.1(6) . . ?
F9 C31 C30 113.6(5) . . ?
C33 C32 N6 118.7(5) . . ?
C33 C32 C37 119.7(5) . . ?
C37 C32 N6 121.6(5) . . ?
C32 C33 H33 119.7 . . ?
C32 C33 C34 120.5(7) . . ?
C34 C33 H33 119.7 . . ?
C33 C34 H34 120.3 . . ?
C35 C34 C33 119.3(8) . . ?
C35 C34 H34 120.3 . . ?
C34 C35 H35 119.6 . . ?
C36 C35 C34 120.7(8) . . ?
C36 C35 H35 119.6 . . ?
C35 C36 H36 119.6 . . ?
C35 C36 C37 120.8(8) . . ?
C37 C36 H36 119.6 . . ?
C32 C37 C36 119.0(7) . . ?
C32 C37 C38 121.8(6) . . ?
C36 C37 C38 119.3(7) . . ?
F10 C38 F12 101.1(6) . . ?
F10 C38 C37 114.1(8) . . ?
F11 C38 F10 108.7(7) . . ?
F11 C38 F12 103.7(8) . . ?
F11 C38 C37 116.4(6) . . ?
F12 C38 C37 111.2(6) . . ?
N7 C39 H39A 109.2 . . ?
N7 C39 H39B 109.2 . . ?
N7 C39 C40 112.0(4) . . ?
H39A C39 H39B 107.9 . . ?
C40 C39 H39A 109.2 . . ?
C40 C39 H39B 109.2 . . ?
N8 C40 C39 117.2(4) . . ?
N8 C40 C41 121.7(5) . . ?
C41 C40 C39 121.1(4) . . ?
C40 C41 H41 120.5 . . ?
C42 C41 C40 119.0(5) . . ?
C42 C41 H41 120.5 . . ?
C41 C42 H42 119.8 . . ?
C43 C42 C41 120.4(6) . . ?
C43 C42 H42 119.8 . . ?
C42 C43 H43 120.8 . . ?
C42 C43 C44 118.3(5) . . ?
C44 C43 H43 120.8 . . ?
N8 C44 C43 122.6(5) . . ?
N8 C44 H44 118.7 . . ?
C43 C44 H44 118.7 . . ?
O3 C45 C46 113.8(4) . . ?
O4 C45 O3 126.6(4) . . ?
O4 C45 C46 119.5(4) . . ?
C45 C46 H46A 109.5 . . ?
C45 C46 H46B 109.5 . . ?
C45 C46 H46C 109.5 . . ?
H46A C46 H46B 109.5 . . ?
H46A C46 H46C 109.5 . . ?
H46B C46 H46C 109.5 . . ?

loop_
_geom_bond_atom_site_label_1
_geom_bond_atom_site_label_2
_geom_bond_distance
_geom_bond_site_symmetry_2
_geom_bond_publ_flag
Pd1 O1 2.040(3) . ?
Pd1 N3 1.979(3) . ?
Pd1 N4 2.087(4) . ?
Pd1 C3 1.978(5) . ?
F1 C15 1.329(6) . ?
F2 C15 1.308(6) . ?
F3 C15 1.327(6) . ?
F4 C8 1.342(7) . ?
F5 C8 1.338(6) . ?
F6 C8 1.347(7) . ?
O1 C22 1.257(6) . ?
O2 C22 1.217(6) . ?
N1 H1 0.8600 . ?
N1 C1 1.356(5) . ?
N1 C2 1.404(5) . ?
N2 H2 0.8600 . ?
N2 C1 1.362(5) . ?
N2 C9 1.422(5) . ?
N3 C1 1.293(5) . ?
N3 C16 1.458(5) . ?
N4 C17 1.329(6) . ?
N4 C21 1.362(6) . ?
C2 C3 1.400(6) . ?
C2 C7 1.397(7) . ?
C3 C4 1.400(7) . ?
C4 H4 0.9300 . ?
C4 C5 1.382(8) . ?
C5 H5 0.9300 . ?
C5 C6 1.336(8) . ?
C6 H6 0.9300 . ?
C6 C7 1.379(7) . ?
C7 C8 1.472(8) . ?
C9 C10 1.367(6) . ?
C9 C14 1.386(6) . ?
C10 H10 0.9300 . ?
C10 C11 1.377(6) . ?
C11 H11 0.9300 . ?
C11 C12 1.359(7) . ?
C12 H12 0.9300 . ?
C12 C13 1.366(7) . ?
C13 H13 0.9300 . ?
C13 C14 1.381(6) . ?
C14 C15 1.500(7) . ?
C16 H16A 0.9700 . ?
C16 H16B 0.9700 . ?
C16 C17 1.509(6) . ?
C17 C18 1.377(7) . ?
C18 H18 0.9300 . ?
C18 C19 1.373(7) . ?
C19 H19 0.9300 . ?
C19 C20 1.361(9) . ?
C20 H20 0.9300 . ?
C20 C21 1.369(8) . ?
C21 H21 0.9300 . ?
C22 C23 1.518(6) . ?
C23 H23A 0.9600 . ?
C23 H23B 0.9600 . ?
C23 H23C 0.9600 . ?
Pd2 O3 2.039(3) . ?
Pd2 N7 1.963(3) . ?
Pd2 N8 2.100(4) . ?
Pd2 C26 1.974(5) . ?
F7 C31 1.321(6) . ?
F8 C31 1.336(7) . ?
F9 C31 1.328(7) . ?
F10 C38 1.307(7) . ?
F11 C38 1.292(8) . ?
F12 C38 1.359(8) . ?
O3 C45 1.258(5) . ?
O4 C45 1.205(5) . ?
N5 H5A 0.8600 . ?
N5 C24 1.360(5) . ?
N5 C25 1.409(5) . ?
N6 H6A 0.8600 . ?
N6 C24 1.352(5) . ?
N6 C32 1.412(5) . ?
N7 C24 1.297(5) . ?
N7 C39 1.473(5) . ?
N8 C40 1.340(5) . ?
N8 C44 1.352(6) . ?
C25 C26 1.398(6) . ?
C25 C30 1.406(6) . ?
C26 C27 1.393(6) . ?
C27 H27 0.9300 . ?
C27 C28 1.377(7) . ?
C28 H28 0.9300 . ?
C28 C29 1.362(8) . ?
C29 H29 0.9300 . ?
C29 C30 1.382(7) . ?
C30 C31 1.485(8) . ?
C32 C33 1.368(7) . ?
C32 C37 1.379(7) . ?
C33 H33 0.9300 . ?
C33 C34 1.384(9) . ?
C34 H34 0.9300 . ?
C34 C35 1.362(12) . ?
C35 H35 0.9300 . ?
C35 C36 1.347(12) . ?
C36 H36 0.9300 . ?
C36 C37 1.389(9) . ?
C37 C38 1.480(10) . ?
C39 H39A 0.9700 . ?
C39 H39B 0.9700 . ?
C39 C40 1.482(6) . ?
C40 C41 1.372(7) . ?
C41 H41 0.9300 . ?
C41 C42 1.361(8) . ?
C42 H42 0.9300 . ?
C42 C43 1.360(8) . ?
C43 H43 0.9300 . ?
C43 C44 1.363(7) . ?
C44 H44 0.9300 . ?
C45 C46 1.525(6) . ?
C46 H46A 0.9600 . ?
C46 H46B 0.9600 . ?
C46 H46C 0.9600 . ?

loop_
_geom_torsion_atom_site_label_1
_geom_torsion_atom_site_label_2
_geom_torsion_atom_site_label_3
_geom_torsion_atom_site_label_4
_geom_torsion
_geom_torsion_site_symmetry_1
_geom_torsion_site_symmetry_2
_geom_torsion_site_symmetry_3
_geom_torsion_site_symmetry_4
_geom_torsion_publ_flag
Pd1 O1 C22 O2 -0.4(8) . . . . ?
Pd1 O1 C22 C23 178.2(4) . . . . ?
Pd1 N3 C1 N1 12.2(6) . . . . ?
Pd1 N3 C1 N2 -169.8(3) . . . . ?
Pd1 N3 C16 C17 -7.8(4) . . . . ?
Pd1 N4 C17 C16 -14.3(5) . . . . ?
Pd1 N4 C17 C18 165.3(4) . . . . ?
Pd1 N4 C21 C20 -164.7(4) . . . . ?
Pd1 C3 C4 C5 177.0(5) . . . . ?
N1 C2 C3 Pd1 6.4(6) . . . . ?
N1 C2 C3 C4 -179.2(4) . . . . ?
N1 C2 C7 C6 177.2(5) . . . . ?
N1 C2 C7 C8 -4.9(7) . . . . ?
N2 C9 C10 C11 -178.7(4) . . . . ?
N2 C9 C14 C13 179.1(4) . . . . ?
N2 C9 C14 C15 2.4(7) . . . . ?
N3 C16 C17 N4 14.6(5) . . . . ?
N3 C16 C17 C18 -165.0(4) . . . . ?
N4 C17 C18 C19 0.6(7) . . . . ?
C1 N1 C2 C3 -18.8(7) . . . . ?
C1 N1 C2 C7 161.1(4) . . . . ?
C1 N2 C9 C10 -92.0(5) . . . . ?
C1 N2 C9 C14 90.7(5) . . . . ?
C1 N3 C16 C17 179.0(4) . . . . ?
C2 N1 C1 N2 -169.2(4) . . . . ?
C2 N1 C1 N3 8.9(7) . . . . ?
C2 C3 C4 C5 2.3(8) . . . . ?
C2 C7 C8 F4 56.2(7) . . . . ?
C2 C7 C8 F5 178.0(5) . . . . ?
C2 C7 C8 F6 -62.4(7) . . . . ?
C3 C2 C7 C6 -3.0(7) . . . . ?
C3 C2 C7 C8 175.0(5) . . . . ?
C3 C4 C5 C6 -3.7(10) . . . . ?
C4 C5 C6 C7 1.6(10) . . . . ?
C5 C6 C7 C2 1.7(9) . . . . ?
C5 C6 C7 C8 -176.3(6) . . . . ?
C6 C7 C8 F4 -125.8(6) . . . . ?
C6 C7 C8 F5 -4.0(8) . . . . ?
C6 C7 C8 F6 115.5(6) . . . . ?
C7 C2 C3 Pd1 -173.5(3) . . . . ?
C7 C2 C3 C4 0.9(7) . . . . ?
C9 N2 C1 N1 4.4(6) . . . . ?
C9 N2 C1 N3 -173.8(4) . . . . ?
C9 C10 C11 C12 0.2(8) . . . . ?
C9 C14 C15 F1 -176.9(5) . . . . ?
C9 C14 C15 F2 62.3(7) . . . . ?
C9 C14 C15 F3 -57.5(7) . . . . ?
C10 C9 C14 C13 1.7(7) . . . . ?
C10 C9 C14 C15 -175.0(5) . . . . ?
C10 C11 C12 C13 0.4(8) . . . . ?
C11 C12 C13 C14 0.1(8) . . . . ?
C12 C13 C14 C9 -1.1(8) . . . . ?
C12 C13 C14 C15 175.6(5) . . . . ?
C13 C14 C15 F1 6.4(8) . . . . ?
C13 C14 C15 F2 -114.4(5) . . . . ?
C13 C14 C15 F3 125.8(5) . . . . ?
C14 C9 C10 C11 -1.2(7) . . . . ?
C16 N3 C1 N1 -175.6(4) . . . . ?
C16 N3 C1 N2 2.4(6) . . . . ?
C16 C17 C18 C19 -179.8(4) . . . . ?
C17 N4 C21 C20 -0.5(7) . . . . ?
C17 C18 C19 C20 1.0(8) . . . . ?
C18 C19 C20 C21 -2.3(9) . . . . ?
C19 C20 C21 N4 2.2(9) . . . . ?
C21 N4 C17 C16 179.5(4) . . . . ?
C21 N4 C17 C18 -0.8(7) . . . . ?
Pd2 O3 C45 O4 -1.0(7) . . . . ?
Pd2 O3 C45 C46 178.4(3) . . . . ?
Pd2 N7 C24 N5 6.1(6) . . . . ?
Pd2 N7 C24 N6 -173.5(3) . . . . ?
Pd2 N7 C39 C40 2.8(5) . . . . ?
Pd2 N8 C40 C39 -12.9(5) . . . . ?
Pd2 N8 C40 C41 169.0(4) . . . . ?
Pd2 N8 C44 C43 -168.0(5) . . . . ?
Pd2 C26 C27 C28 179.6(4) . . . . ?
N5 C25 C26 Pd2 -0.2(6) . . . . ?
N5 C25 C26 C27 176.6(4) . . . . ?
N5 C25 C30 C29 -177.6(4) . . . . ?
N5 C25 C30 C31 4.1(7) . . . . ?
N6 C32 C33 C34 -179.7(6) . . . . ?
N6 C32 C37 C36 -179.6(5) . . . . ?
N6 C32 C37 C38 0.9(8) . . . . ?
N7 C39 C40 N8 7.1(6) . . . . ?
N7 C39 C40 C41 -174.7(5) . . . . ?
N8 C40 C41 C42 0.9(9) . . . . ?
C24 N5 C25 C26 -23.6(6) . . . . ?
C24 N5 C25 C30 158.0(4) . . . . ?
C24 N6 C32 C33 -108.0(6) . . . . ?
C24 N6 C32 C37 73.7(6) . . . . ?
C24 N7 C39 C40 -173.7(4) . . . . ?
C25 N5 C24 N6 -159.6(4) . . . . ?
C25 N5 C24 N7 20.9(7) . . . . ?
C25 C26 C27 C28 2.7(7) . . . . ?
C25 C30 C31 F7 174.6(5) . . . . ?
C25 C30 C31 F8 -66.2(7) . . . . ?
C25 C30 C31 F9 50.9(8) . . . . ?
C26 C25 C30 C29 4.0(7) . . . . ?
C26 C25 C30 C31 -174.3(5) . . . . ?
C26 C27 C28 C29 0.9(8) . . . . ?
C27 C28 C29 C30 -2.2(8) . . . . ?
C28 C29 C30 C25 -0.3(8) . . . . ?
C28 C29 C30 C31 178.1(5) . . . . ?
C29 C30 C31 F7 -3.7(8) . . . . ?
C29 C30 C31 F8 115.4(6) . . . . ?
C29 C30 C31 F9 -127.4(6) . . . . ?
C30 C25 C26 Pd2 178.1(3) . . . . ?
C30 C25 C26 C27 -5.1(6) . . . . ?
C32 N6 C24 N5 15.1(6) . . . . ?
C32 N6 C24 N7 -165.3(4) . . . . ?
C32 C33 C34 C35 0.3(11) . . . . ?
C32 C37 C38 F10 168.9(6) . . . . ?
C32 C37 C38 F11 -63.1(9) . . . . ?
C32 C37 C38 F12 55.3(8) . . . . ?
C33 C32 C37 C36 2.1(8) . . . . ?
C33 C32 C37 C38 -177.4(6) . . . . ?
C33 C34 C35 C36 -0.2(14) . . . . ?
C34 C35 C36 C37 1.0(14) . . . . ?
C35 C36 C37 C32 -2.0(11) . . . . ?
C35 C36 C37 C38 177.6(8) . . . . ?
C36 C37 C38 F10 -10.6(10) . . . . ?
C36 C37 C38 F11 117.3(7) . . . . ?
C36 C37 C38 F12 -124.2(7) . . . . ?
C37 C32 C33 C34 -1.3(9) . . . . ?
C39 N7 C24 N5 -178.0(4) . . . . ?
C39 N7 C24 N6 2.5(6) . . . . ?
C39 C40 C41 C42 -177.1(6) . . . . ?
C40 N8 C44 C43 -0.2(8) . . . . ?
C40 C41 C42 C43 -0.1(11) . . . . ?
C41 C42 C43 C44 -0.8(11) . . . . ?
C42 C43 C44 N8 1.0(10) . . . . ?
C44 N8 C40 C39 177.3(4) . . . . ?
C44 N8 C40 C41 -0.8(7) . . . . ?
